data_2310975
loop_
_publ_author_name
'Toman, K.'

_publ_section_title
;
 The structure of Ni Si
;
_journal_name_full 'Acta Crystallographica (1,1948-23,1967)'
_journal_page_first 462
_journal_page_last 464
_journal_volume 4
_journal_year 1951
_chemical_formula_sum 'Ni Si'
_space_group_IT_number 62
_symmetry_space_group_name_Hall '-P 2ac 2n'
_symmetry_space_group_name_H-M 'P n m a'
_cell_angle_alpha 90
_cell_angle_beta 90
_cell_angle_gamma 90
_cell_formula_units_Z 4
_cell_length_a 5.18
_cell_length_b 3.34
_cell_length_c 5.62
_cell_volume 97.233
_citation_journal_id_ASTM ACCRA9
_cod_data_source_file Toman_ACCRA9_1951_1038.cif
_cod_data_source_block Ni1Si1
_cod_original_cell_volume 97.23273
_cod_original_formula_sum 'Ni1 Si1'
_cod_database_code 2310975

loop_
_symmetry_equiv_pos_as_xyz
x,y,z
-x+1/2,-y,z+1/2
x+1/2,-y+1/2,-z+1/2
-x,y+1/2,-z
-x,-y,-z
x-1/2,y,-z-1/2
-x-1/2,y-1/2,z-1/2
x,-y-1/2,z

loop_
_atom_site_label
_atom_site_type_symbol
_atom_site_fract_x
_atom_site_fract_y
_atom_site_fract_z
_atom_site_occupancy
_atom_site_U_iso_or_equiv
Ni1 Ni 0.006 0.25 0.184 1 0.0
Si1 Si 0.33 0.25 0.08 1 0.0
